data_4106854
loop_
_publ_author_name
'Jacob Y. Cha'
'John T. S. Yeoman'
'Sarah E. Reisman'

_publ_section_title
;
 A Concise Total Synthesis of (-)-Maoecrystal Z
;
_journal_name_full 'Journal of the American Chemical Society'
_journal_page_first 14964
_journal_page_last 14967
_journal_paper_doi 10.1021/ja2073356
_journal_volume 133
_journal_year 2011
_chemical_absolute_configuration unk
_chemical_formula_moiety 'C13 H22 O3'
_chemical_formula_sum 'C13 H22 O3'
_chemical_formula_weight 226.31
_chemical_name_systematic
;
 ?
;
_space_group_IT_number 4
_symmetry_cell_setting monoclinic
_symmetry_space_group_name_Hall 'P 2yb'
_symmetry_space_group_name_H-M 'P 1 21 1'
_atom_sites_solution_hydrogens difmap
_atom_sites_solution_primary direct
_atom_sites_solution_secondary difmap
_audit_creation_method SHELXL-97
_cell_angle_alpha 90.00
_cell_angle_beta 105.627(3)
_cell_angle_gamma 90.00
_cell_formula_units_Z 2
_cell_length_a 8.3489(4)
_cell_length_b 7.3054(3)
_cell_length_c 9.9944(5)
_cell_measurement_reflns_used 5677
_cell_measurement_temperature 100(2)
_cell_measurement_theta_max 36.05
_cell_measurement_theta_min 2.53
_cell_volume 587.05(5)
_computing_cell_refinement 'Bruker SAINT-Plus v7.66A'
_computing_data_collection 'Bruker APEX2 v2009.7-0'
_computing_data_reduction 'Bruker SAINT-Plus v7.66A'
_computing_molecular_graphics 'Bruker XP v5.1'
_computing_publication_material 'Bruker XCIF 2008'
_computing_structure_refinement 'SHELXL-97 (Sheldrick, 2008)'
_computing_structure_solution 'SHELXS-97 (Sheldrick, 2008)'
_diffrn_ambient_temperature 100(2)
_diffrn_measured_fraction_theta_full 0.996
_diffrn_measured_fraction_theta_max 0.996
_diffrn_measurement_device_type 'Bruker KAPPA APEX II'
_diffrn_measurement_method '\w scans; 9 settings'
_diffrn_radiation_monochromator graphite
_diffrn_radiation_source 'fine-focus sealed tube'
_diffrn_radiation_type MoK\a
_diffrn_radiation_wavelength 0.71073
_diffrn_reflns_av_R_equivalents 0.0331
_diffrn_reflns_av_sigmaI/netI 0.0448
_diffrn_reflns_limit_h_max 12
_diffrn_reflns_limit_h_min -13
_diffrn_reflns_limit_k_max 12
_diffrn_reflns_limit_k_min -12
_diffrn_reflns_limit_l_max 16
_diffrn_reflns_limit_l_min -16
_diffrn_reflns_number 17473
_diffrn_reflns_theta_full 36.35
_diffrn_reflns_theta_max 36.35
_diffrn_reflns_theta_min 2.12
_exptl_absorpt_coefficient_mu 0.089
_exptl_absorpt_correction_T_max 0.9938
_exptl_absorpt_correction_T_min 0.9807
_exptl_absorpt_correction_type none
_exptl_crystal_colour Colorless
_exptl_crystal_density_diffrn 1.280
_exptl_crystal_description Column
_exptl_crystal_F_000 248
_exptl_crystal_size_max 0.22
_exptl_crystal_size_mid 0.15
_exptl_crystal_size_min 0.07
_refine_diff_density_max 0.380
_refine_diff_density_min -0.314
_refine_diff_density_rms 0.047
_refine_ls_abs_structure_details 'Flack H D (1983), Acta Cryst. A39, 876-881'
_refine_ls_abs_structure_Flack -0.2(6)
_refine_ls_extinction_method none
_refine_ls_goodness_of_fit_ref 1.709
_refine_ls_hydrogen_treatment Unrestrained
_refine_ls_matrix_type 'Full matrix'
_refine_ls_number_parameters 233
_refine_ls_number_reflns 5474
_refine_ls_number_restraints 1
_refine_ls_restrained_S_all 1.709
_refine_ls_R_factor_all 0.0512
_refine_ls_R_factor_gt 0.0408
_refine_ls_shift/su_max 0.001
_refine_ls_shift/su_mean 0.000
_refine_ls_structure_factor_coef Fsqd
_refine_ls_weighting_details w=1/s^2^(Fo^2^)
_refine_ls_weighting_scheme sigma
_refine_ls_wR_factor_gt 0.0498
_refine_ls_wR_factor_ref 0.0504
_reflns_number_gt 4661
_reflns_number_total 5474
_reflns_threshold_expression >2sigma(I)
_cod_data_source_file ja2073356_si_003.cif
_cod_data_source_block jyc02
_cod_depositor_comments
;
The following automatic conversions were performed:

'_atom_sites_solution_primary' value 'direct methods' was changed to
'direct'.

'_atom_sites_solution_secondary' value 'Difference Fourier map' was
changed to 'difmap'.

'_atom_sites_solution_hydrogens' value 'Difference Fourier map' was
changed to 'difmap'.

Automatic conversion script
Id: cif_fix_values 6452 2018-10-05 10:23:21Z andrius 
;
_cod_database_code 4106854

loop_
_symmetry_equiv_pos_as_xyz
'x, y, z'
'-x, y+1/2, -z'

loop_
_atom_site_label
_atom_site_type_symbol
_atom_site_fract_x
_atom_site_fract_y
_atom_site_fract_z
_atom_site_U_iso_or_equiv
_atom_site_adp_type
_atom_site_occupancy
_atom_site_symmetry_multiplicity
_atom_site_calc_flag
O1 O 0.67151(9) -0.05730(9) 0.72767(7) 0.02197(17) Uani 1 1 d
O2 O 0.42598(8) 0.06825(9) 0.70456(7) 0.01766(15) Uani 1 1 d
O3 O 0.49407(9) 0.63849(10) 0.59167(7) 0.02109(17) Uani 1 1 d
C1 C 0.59076(12) 0.08197(14) 0.72039(9) 0.0167(2) Uani 1 1 d
C2 C 0.65861(13) 0.27199(13) 0.73317(11) 0.0184(2) Uani 1 1 d
C3 C 0.58358(12) 0.38742(14) 0.82858(10) 0.0158(2) Uani 1 1 d
C4 C 0.38971(12) 0.37932(12) 0.79011(9) 0.01301(18) Uani 1 1 d
C5 C 0.33220(13) 0.23946(14) 0.67321(10) 0.01553(19) Uani 1 1 d
C6 C 0.34320(13) 0.31146(15) 0.92039(9) 0.0160(2) Uani 1 1 d
C7 C 0.16013(13) 0.32179(14) 0.91271(10) 0.0186(2) Uani 1 1 d
C8 C 0.10233(13) 0.51947(13) 0.88836(10) 0.0162(2) Uani 1 1 d
C9 C 0.12837(11) 0.60311(13) 0.75441(9) 0.01442(18) Uani 1 1 d
C10 C 0.31063(12) 0.57312(13) 0.74620(9) 0.01264(18) Uani 1 1 d
C11 C 0.32802(13) 0.63761(14) 0.60382(9) 0.0168(2) Uani 1 1 d
C12 C -0.00357(14) 0.52505(16) 0.62838(11) 0.0199(2) Uani 1 1 d
C13 C 0.09376(14) 0.81028(14) 0.76034(11) 0.0205(2) Uani 1 1 d
H3 H 0.5343(16) 0.7264(17) 0.6308(13) 0.038(4) Uiso 1 1 d
H2A H 0.6355(12) 0.3286(14) 0.6419(11) 0.018(3) Uiso 1 1 d
H2B H 0.7754(13) 0.2629(13) 0.7687(10) 0.018(3) Uiso 1 1 d
H3A H 0.6191(13) 0.5112(14) 0.8255(10) 0.019(3) Uiso 1 1 d
H3B H 0.6263(12) 0.3407(14) 0.9218(11) 0.019(3) Uiso 1 1 d
H5A H 0.2155(13) 0.2052(13) 0.6656(10) 0.016(3) Uiso 1 1 d
H5B H 0.3458(12) 0.2861(13) 0.5863(10) 0.013(3) Uiso 1 1 d
H6A H 0.4038(12) 0.3843(13) 0.9990(10) 0.016(3) Uiso 1 1 d
H6B H 0.3868(13) 0.1889(14) 0.9408(11) 0.026(3) Uiso 1 1 d
H7A H 0.0898(12) 0.2361(13) 0.8392(10) 0.015(3) Uiso 1 1 d
H7B H 0.1405(13) 0.2780(15) 1.0024(11) 0.028(3) Uiso 1 1 d
H8A H 0.1609(12) 0.5927(15) 0.9680(10) 0.015(2) Uiso 1 1 d
H8B H -0.0081(13) 0.5306(12) 0.8868(10) 0.012(3) Uiso 1 1 d
H10 H 0.3709(12) 0.6580(12) 0.8147(10) 0.010(3) Uiso 1 1 d
H11A H 0.2608(12) 0.5509(14) 0.5287(10) 0.014(3) Uiso 1 1 d
H11B H 0.2749(12) 0.7663(13) 0.5842(9) 0.014(3) Uiso 1 1 d
H12A H 0.0025(13) 0.3944(16) 0.6195(11) 0.027(3) Uiso 1 1 d
H12B H 0.0099(13) 0.5811(16) 0.5453(10) 0.020(3) Uiso 1 1 d
H12C H -0.1080(15) 0.5566(15) 0.6397(10) 0.027(3) Uiso 1 1 d
H13A H -0.0115(13) 0.8302(14) 0.7776(10) 0.016(3) Uiso 1 1 d
H13B H 0.0990(13) 0.8688(14) 0.6789(11) 0.026(3) Uiso 1 1 d
H13C H 0.1749(13) 0.8684(14) 0.8399(11) 0.022(3) Uiso 1 1 d

loop_
_atom_site_aniso_label
_atom_site_aniso_U_11
_atom_site_aniso_U_22
_atom_site_aniso_U_33
_atom_site_aniso_U_23
_atom_site_aniso_U_13
_atom_site_aniso_U_12
O1 0.0188(4) 0.0184(4) 0.0282(4) -0.0009(3) 0.0054(3) 0.0043(3)
O2 0.0152(4) 0.0148(4) 0.0242(3) -0.0022(3) 0.0072(3) 0.0009(3)
O3 0.0218(4) 0.0219(4) 0.0233(4) -0.0010(3) 0.0125(3) -0.0028(3)
C1 0.0161(5) 0.0199(5) 0.0147(4) -0.0020(4) 0.0055(3) -0.0006(4)
C2 0.0125(5) 0.0214(6) 0.0217(5) -0.0039(4) 0.0051(4) -0.0006(4)
C3 0.0128(5) 0.0180(5) 0.0165(4) -0.0017(4) 0.0039(3) -0.0009(4)
C4 0.0115(5) 0.0142(4) 0.0132(4) -0.0007(3) 0.0031(3) 0.0003(4)
C5 0.0135(5) 0.0153(5) 0.0174(4) -0.0029(4) 0.0037(4) 0.0005(4)
C6 0.0186(5) 0.0155(5) 0.0139(4) 0.0023(4) 0.0042(4) 0.0024(4)
C7 0.0213(5) 0.0182(5) 0.0194(4) 0.0039(4) 0.0106(4) 0.0007(4)
C8 0.0153(5) 0.0182(5) 0.0168(4) -0.0019(4) 0.0074(4) 0.0007(4)
C9 0.0143(5) 0.0150(4) 0.0141(4) 0.0002(4) 0.0040(3) 0.0000(4)
C10 0.0133(5) 0.0131(4) 0.0113(4) -0.0023(3) 0.0029(3) -0.0017(4)
C11 0.0184(5) 0.0173(5) 0.0155(4) 0.0020(4) 0.0062(4) -0.0011(4)
C12 0.0136(5) 0.0248(6) 0.0193(5) 0.0006(4) 0.0011(4) 0.0000(4)
C13 0.0198(6) 0.0177(5) 0.0240(5) 0.0024(4) 0.0063(4) 0.0038(5)

loop_
_atom_type_symbol
_atom_type_description
_atom_type_scat_dispersion_real
_atom_type_scat_dispersion_imag
_atom_type_scat_source
C C 0.0033 0.0016 'International Tables Vol C Tables 4.2.6.8 and 6.1.1.4'
H H 0.0000 0.0000 'International Tables Vol C Tables 4.2.6.8 and 6.1.1.4'
O O 0.0106 0.0060 'International Tables Vol C Tables 4.2.6.8 and 6.1.1.4'

loop_
_geom_angle_atom_site_label_1
_geom_angle_atom_site_label_2
_geom_angle_atom_site_label_3
_geom_angle
C1 O2 C5 115.62(8)
C11 O3 H3 105.0(10)
O1 C1 O2 118.63(9)
O1 C1 C2 125.72(9)
O2 C1 C2 115.60(9)
C1 C2 C3 110.91(9)
C1 C2 H2A 109.9(6)
C3 C2 H2A 109.8(6)
C1 C2 H2B 107.2(6)
C3 C2 H2B 111.1(6)
H2A C2 H2B 107.8(8)
C2 C3 C4 113.43(8)
C2 C3 H3A 108.7(7)
C4 C3 H3A 109.8(6)
C2 C3 H3B 107.5(6)
C4 C3 H3B 108.2(6)
H3A C3 H3B 109.2(8)
C5 C4 C6 109.43(8)
C5 C4 C3 107.76(8)
C6 C4 C3 106.58(7)
C5 C4 C10 111.49(7)
C6 C4 C10 110.09(8)
C3 C4 C10 111.34(8)
O2 C5 C4 111.57(7)
O2 C5 H5A 105.0(6)
C4 C5 H5A 109.2(6)
O2 C5 H5B 107.9(6)
C4 C5 H5B 111.2(6)
H5A C5 H5B 111.8(8)
C7 C6 C4 115.05(8)
C7 C6 H6A 108.3(6)
C4 C6 H6A 108.2(6)
C7 C6 H6B 112.0(7)
C4 C6 H6B 108.1(7)
H6A C6 H6B 104.6(8)
C6 C7 C8 109.17(9)
C6 C7 H7A 112.5(6)
C8 C7 H7A 111.7(5)
C6 C7 H7B 110.1(6)
C8 C7 H7B 108.9(6)
H7A C7 H7B 104.2(8)
C7 C8 C9 113.76(8)
C7 C8 H8A 108.8(6)
C9 C8 H8A 109.6(6)
C7 C8 H8B 111.0(6)
C9 C8 H8B 109.0(6)
H8A C8 H8B 104.2(8)
C8 C9 C12 109.05(8)
C8 C9 C13 106.48(8)
C12 C9 C13 107.08(8)
C8 C9 C10 110.98(7)
C12 C9 C10 113.40(8)
C13 C9 C10 109.54(8)
C11 C10 C9 109.93(7)
C11 C10 C4 113.29(8)
C9 C10 C4 116.95(8)
C11 C10 H10 107.4(6)
C9 C10 H10 101.7(6)
C4 C10 H10 106.4(5)
O3 C11 C10 114.57(8)
O3 C11 H11A 107.1(6)
C10 C11 H11A 108.5(6)
O3 C11 H11B 110.9(6)
C10 C11 H11B 108.1(5)
H11A C11 H11B 107.5(7)
C9 C12 H12A 113.5(6)
C9 C12 H12B 108.9(6)
H12A C12 H12B 108.8(9)
C9 C12 H12C 107.1(6)
H12A C12 H12C 109.2(9)
H12B C12 H12C 109.2(9)
C9 C13 H13A 110.4(6)
C9 C13 H13B 111.3(6)
H13A C13 H13B 110.6(9)
C9 C13 H13C 110.9(6)
H13A C13 H13C 104.7(8)
H13B C13 H13C 108.8(9)

loop_
_geom_bond_atom_site_label_1
_geom_bond_atom_site_label_2
_geom_bond_distance
O1 C1 1.2118(12)
O2 C1 1.3455(11)
O2 C5 1.4640(12)
O3 C11 1.4239(12)
O3 H3 0.780(12)
C1 C2 1.4917(14)
C2 C3 1.5280(14)
C2 H2A 0.972(10)
C2 H2B 0.946(10)
C3 C4 1.5608(13)
C3 H3A 0.954(10)
C3 H3B 0.966(10)
C4 C5 1.5288(13)
C4 C6 1.5377(13)
C4 C10 1.5737(13)
C5 H5A 0.989(11)
C5 H5B 0.968(9)
C6 C7 1.5115(14)
C6 H6A 0.971(10)
C6 H6B 0.967(10)
C7 C8 1.5213(14)
C7 H7A 1.022(10)
C7 H7B 1.006(11)
C8 C9 1.5394(13)
C8 H8A 0.974(10)
C8 H8B 0.921(11)
C9 C12 1.5420(13)
C9 C13 1.5449(14)
C9 C10 1.5613(13)
C10 C11 1.5425(12)
C10 H10 0.960(9)
C11 H11A 1.026(10)
C11 H11B 1.036(10)
C12 H12A 0.961(12)
C12 H12B 0.960(10)
C12 H12C 0.938(12)
C13 H13A 0.952(11)
C13 H13B 0.931(11)
C13 H13C 0.991(10)

loop_
_geom_hbond_atom_site_label_D
_geom_hbond_atom_site_label_H
_geom_hbond_atom_site_label_A
_geom_hbond_distance_DH
_geom_hbond_distance_HA
_geom_hbond_distance_DA
_geom_hbond_angle_DHA
_geom_hbond_site_symmetry_A
O3 H3 O1 0.780(12) 2.037(12) 2.8100(10) 171.5(13) 1_565
